data_7154786
loop_
_publ_author_name
'Goh, Yi Ling'
'Adsool, Vikrant A.'

_publ_section_title
;
 Radical fluorination powered expedient synthesis of
 3-fluorobicyclo[1.1.1]pentan-1-amine.
;
_journal_issue 48
_journal_name_full 'Organic &amp; biomolecular chemistry'
_journal_page_first 11597
_journal_page_last 11601
_journal_paper_doi 10.1039/c5ob02066b
_journal_volume 13
_journal_year 2015
_chemical_formula_moiety C11H14F2N2O
_chemical_formula_sum 'C11 H14 F2 N2 O'
_chemical_formula_weight 228.24
_chemical_name_systematic 1,3-bis(3-fluorobicyclo[1.1.1]pentan-1-yl)urea
_chemical_temperature_decomposition 508
_space_group_crystal_system orthorhombic
_space_group_IT_number 56
_space_group_name_Hall '-P 2ab 2ac'
_space_group_name_H-M_alt 'P c c n'
_symmetry_space_group_name_Hall '-P 2ab 2ac'
_symmetry_space_group_name_H-M 'P c c n'
_atom_sites_solution_hydrogens mixed
_audit_update_record
;
2015-08-28 deposited with the CCDC.
2015-10-30 downloaded from the CCDC.
;
_cell_angle_alpha 90
_cell_angle_beta 90
_cell_angle_gamma 90
_cell_formula_units_Z 4
_cell_length_a 20.8723(11)
_cell_length_b 5.5406(3)
_cell_length_c 9.5443(5)
_cell_measurement_reflns_used 2017
_cell_measurement_temperature 153.(2)
_cell_measurement_theta_max 23.7337
_cell_measurement_theta_min 3.8049
_cell_volume 1103.75(10)
_computing_cell_refinement 'SAINT V8.34A (Bruker AXS Inc., 2013)'
_computing_data_collection 'APEX2 (Bruker AXS Inc., 2014)'
_computing_data_reduction 'SAINT V8.34A (Bruker AXS Inc., 2013)'
_computing_molecular_graphics 'XP (Bruker AXS Inc., 2014)'
_computing_publication_material 'APEX2 (Bruker AXS Inc., 2014)'
_computing_structure_refinement 'SHELXL-2014/7 (Sheldrick, 2014)'
_computing_structure_solution 'SHELXT (Bruker AXS Inc., 2014)'
_diffrn_ambient_temperature 153.(2)
_diffrn_detector_area_resol_mean 8.3333
_diffrn_measured_fraction_theta_full 0.999
_diffrn_measured_fraction_theta_max 0.999
_diffrn_measurement_device_type 'CCD area detector'
_diffrn_measurement_method 'phi and omega scans'
_diffrn_radiation_monochromator graphite
_diffrn_radiation_type MoK\a
_diffrn_radiation_wavelength 0.71073
_diffrn_reflns_av_R_equivalents 0.0543
_diffrn_reflns_av_unetI/netI 0.0293
_diffrn_reflns_limit_h_max 27
_diffrn_reflns_limit_h_min -27
_diffrn_reflns_limit_k_max 7
_diffrn_reflns_limit_k_min -7
_diffrn_reflns_limit_l_max 12
_diffrn_reflns_limit_l_min -9
_diffrn_reflns_number 14511
_diffrn_reflns_theta_full 28.31
_diffrn_reflns_theta_max 28.31
_diffrn_reflns_theta_min 1.95
_diffrn_source 'fine-focus sealed tube'
_exptl_absorpt_coefficient_mu 0.112
_exptl_absorpt_correction_T_max 0.99
_exptl_absorpt_correction_T_min 0.92
_exptl_absorpt_correction_type multi-scan
_exptl_absorpt_process_details 'SADABS V2014/5 (Bruker AXS Inc.)'
_exptl_crystal_colour colourless
_exptl_crystal_density_diffrn 1.374
_exptl_crystal_density_method 'not measured'
_exptl_crystal_description plate
_exptl_crystal_F_000 480
_exptl_crystal_recrystallization_method 'Re-crystallisation from solvent: Diethyl ether and dichloromethane'
_exptl_crystal_size_max 0.220
_exptl_crystal_size_mid 0.160
_exptl_crystal_size_min 0.060
_refine_diff_density_max 0.216
_refine_diff_density_min -0.207
_refine_ls_extinction_method none
_refine_ls_goodness_of_fit_ref 1.037
_refine_ls_hydrogen_treatment mixed
_refine_ls_matrix_type full
_refine_ls_number_parameters 105
_refine_ls_number_reflns 1382
_refine_ls_number_restraints 72
_refine_ls_restrained_S_all 1.023
_refine_ls_R_factor_all 0.0712
_refine_ls_R_factor_gt 0.0428
_refine_ls_shift/su_max 0.000
_refine_ls_shift/su_mean 0.000
_refine_ls_structure_factor_coef Fsqd
_refine_ls_weighting_details 'w=1/[\s^2^(Fo^2^)+(0.0392P)^2^+0.5997P] where P=(Fo^2^+2Fc^2^)/3'
_refine_ls_weighting_scheme calc
_refine_ls_wR_factor_gt 0.0958
_refine_ls_wR_factor_ref 0.1129
_reflns_number_gt 971
_reflns_number_total 1382
_reflns_threshold_expression 'I > 2\s(I)'
_cod_data_source_file c5ob02066b2.cif
_cod_data_source_block I
_cod_depositor_comments
;
The following automatic conversions were performed:

'_chemical_melting_point' tag was changed to
'_chemical_temperature_decomposition' since the value had been '508
(decomposition)'. The value '508 (decomposition)' was changed to
'508'.

Automatic conversion script
Id: cif_fix_values 3271 2015-04-21 07:52:19Z andrius 

 Adding full bibliography for 7154784--7154786.cif.
;
_cod_database_code 7154786

loop_
_space_group_symop_operation_xyz
'x, y, z'
'-x+1/2, -y+1/2, z'
'-x, y+1/2, -z+1/2'
'x+1/2, -y, -z+1/2'
'-x, -y, -z'
'x-1/2, y-1/2, -z'
'x, -y-1/2, z-1/2'
'-x-1/2, y, z-1/2'

loop_
_atom_site_type_symbol
_atom_site_label
_atom_site_fract_x
_atom_site_fract_y
_atom_site_fract_z
_atom_site_U_iso_or_equiv
_atom_site_adp_type
_atom_site_calc_flag
_atom_site_refinement_flags_adp
_atom_site_refinement_flags_occupancy
_atom_site_refinement_flags_posn
_atom_site_occupancy
_atom_site_disorder_assembly
_atom_site_disorder_group
C C1 0.75 0.25 0.6872(2) 0.0222(4) Uani d T P S 1.0 . .
C C2 0.64915(7) 0.4664(3) 0.70028(14) 0.0235(3) Uani d . . . 1.0 . .
C C3 0.6489(3) 0.7225(11) 0.6387(9) 0.0423(15) Uani d U P . 0.531(13) A 1
H H3A 0.6546 0.8565 0.7062 0.051 Uiso calc U P R 0.531(13) A 1
H H3B 0.6731 0.7456 0.5505 0.051 Uiso calc U P R 0.531(13) A 1
C C4 0.5869(5) 0.5317(19) 0.7768(11) 0.050(2) Uani d U P . 0.531(13) A 1
H H4A 0.5902 0.6577 0.8501 0.06 Uiso calc U P R 0.531(13) A 1
H H4B 0.5589 0.3953 0.8036 0.06 Uiso calc U P R 0.531(13) A 1
C C5 0.6063(4) 0.3852(16) 0.5742(7) 0.0374(15) Uani d U P . 0.531(13) A 1
H H5A 0.627 0.3851 0.4808 0.045 Uiso calc U P R 0.531(13) A 1
H H5B 0.5785 0.2431 0.5904 0.045 Uiso calc U P R 0.531(13) A 1
C C3A 0.6510(4) 0.6636(18) 0.5836(9) 0.0430(18) Uani d U P . 0.469(13) A 2
H H3A1 0.6696 0.8214 0.6102 0.052 Uiso calc U P R 0.469(13) A 2
H H3A2 0.6638 0.6092 0.4889 0.052 Uiso calc U P R 0.469(13) A 2
C C4A 0.5975(6) 0.6202(17) 0.7752(12) 0.0412(19) Uani d U P . 0.469(13) A 2
H H4A1 0.5677 0.5316 0.8374 0.049 Uiso calc U P R 0.469(13) A 2
H H4A2 0.6122 0.7756 0.8152 0.049 Uiso calc U P R 0.469(13) A 2
C C5A 0.5943(5) 0.3474(19) 0.6204(11) 0.0434(18) Uani d U P . 0.469(13) A 2
H H5A1 0.565 0.2446 0.6761 0.052 Uiso calc U P R 0.469(13) A 2
H H5A2 0.605 0.2781 0.5278 0.052 Uiso calc U P R 0.469(13) A 2
C C6 0.58120(7) 0.6216(3) 0.62436(17) 0.0303(4) Uani d . . . 1.0 . .
F F1 0.52963(5) 0.7399(2) 0.56933(11) 0.0467(3) Uani d . . . 1.0 . .
N N1 0.70169(6) 0.3467(3) 0.76403(13) 0.0274(3) Uani d . . . 1.0 . .
H H1N 0.7050(9) 0.344(3) 0.851(2) 0.041 Uiso d U . . 1.0 . .
O O1 0.75 0.25 0.55787(14) 0.0279(4) Uani d T P S 1.0 . .

loop_
_atom_site_aniso_label
_atom_site_aniso_U_11
_atom_site_aniso_U_22
_atom_site_aniso_U_33
_atom_site_aniso_U_12
_atom_site_aniso_U_13
_atom_site_aniso_U_23
C1 0.0220(10) 0.0283(10) 0.0165(9) -0.0024(9) 0 0
C2 0.0228(8) 0.0313(8) 0.0164(6) 0.0013(6) 0.0003(6) -0.0008(6)
C3 0.037(2) 0.035(2) 0.055(4) -0.005(2) -0.007(3) 0.010(2)
C4 0.041(3) 0.076(5) 0.032(2) 0.023(4) 0.006(2) 0.012(4)
C5 0.041(3) 0.041(3) 0.030(3) 0.011(2) -0.015(2) -0.010(3)
C3A 0.030(2) 0.058(5) 0.041(3) 0.007(3) 0.006(3) 0.024(3)
C4A 0.046(4) 0.052(4) 0.026(3) 0.023(4) 0.003(3) -0.007(4)
C5A 0.039(4) 0.044(4) 0.048(5) 0.010(3) -0.017(3) -0.012(3)
C6 0.0250(8) 0.0379(9) 0.0278(8) 0.0071(7) -0.0010(7) 0.0036(7)
F1 0.0355(6) 0.0605(7) 0.0441(6) 0.0178(5) -0.0022(5) 0.0094(5)
N1 0.0266(7) 0.0429(8) 0.0128(6) 0.0064(6) 0.0001(5) 0.0001(6)
O1 0.0277(8) 0.0433(9) 0.0127(7) 0.0025(7) 0 0

loop_
_atom_type_symbol
_atom_type_description
_atom_type_scat_dispersion_real
_atom_type_scat_dispersion_imag
_atom_type_scat_source
C C 0.0033 0.0016 'International Tables Vol C Tables 4.2.6.8 and 6.1.1.4'
H H 0.0000 0.0000 'International Tables Vol C Tables 4.2.6.8 and 6.1.1.4'
N N 0.0061 0.0033 'International Tables Vol C Tables 4.2.6.8 and 6.1.1.4'
O O 0.0106 0.0060 'International Tables Vol C Tables 4.2.6.8 and 6.1.1.4'
F F 0.0171 0.0103 'International Tables Vol C Tables 4.2.6.8 and 6.1.1.4'

loop_
_geom_angle_atom_site_label_1
_geom_angle_atom_site_label_2
_geom_angle_atom_site_label_3
_geom_angle_site_symmetry_3
_geom_angle
O1 C1 N1 . 122.70(9)
O1 C1 N1 2_655 122.69(9)
N1 C1 N1 2_655 114.61(17)
N1 C2 C5A . 126.3(4)
N1 C2 C4 . 124.1(4)
N1 C2 C3 . 126.8(3)
C4 C2 C3 . 87.8(4)
N1 C2 C4A . 126.7(5)
C5A C2 C4A . 86.9(5)
N1 C2 C3A . 127.9(3)
C5A C2 C3A . 88.0(4)
C4A C2 C3A . 87.8(4)
N1 C2 C5 . 129.6(3)
C4 C2 C5 . 87.1(5)
C3 C2 C5 . 88.2(4)
N1 C2 C6 . 178.20(12)
C5A C2 C6 . 54.3(4)
C4 C2 C6 . 54.2(4)
C3 C2 C6 . 53.5(3)
C4A C2 C6 . 51.6(4)
C3A C2 C6 . 53.2(3)
C5 C2 C6 . 51.8(3)
C6 C3 C2 . 72.5(3)
C2 C4 C6 . 72.1(5)
C6 C5 C2 . 72.6(4)
C6 C3A C2 . 71.8(3)
C6 C4A C2 . 73.4(5)
C2 C5A C6 . 72.3(4)
F1 C6 C4A . 123.9(4)
F1 C6 C5 . 125.1(3)
F1 C6 C3A . 125.5(3)
C4A C6 C3A . 91.7(5)
F1 C6 C3 . 126.1(3)
C5 C6 C3 . 91.5(4)
F1 C6 C4 . 125.4(4)
C5 C6 C4 . 89.6(4)
C3 C6 C4 . 87.8(4)
F1 C6 C5A . 127.1(4)
C4A C6 C5A . 88.7(4)
C3A C6 C5A . 88.6(4)
F1 C6 C2 . 179.02(14)
C4A C6 C2 . 55.1(4)
C5 C6 C2 . 55.6(3)
C3A C6 C2 . 55.0(3)
C3 C6 C2 . 54.0(2)
C4 C6 C2 . 53.7(4)
C5A C6 C2 . 53.4(4)
C1 N1 C2 . 121.83(12)

loop_
_geom_bond_atom_site_label_1
_geom_bond_atom_site_label_2
_geom_bond_site_symmetry_2
_geom_bond_distance
C1 O1 . 1.235(2)
C1 N1 . 1.3568(16)
C1 N1 2_655 1.3569(16)
C2 N1 . 1.4186(19)
C2 C5A . 1.525(10)
C2 C4 . 1.533(10)
C2 C3 . 1.536(6)
C2 C4A . 1.549(11)
C2 C3A . 1.561(7)
C2 C5 . 1.566(8)
C2 C6 . 1.810(2)
C3 C6 . 1.526(7)
C4 C6 . 1.543(11)
C5 C6 . 1.490(9)
C3A C6 . 1.526(7)
C4A C6 . 1.480(12)
C5A C6 . 1.544(10)
C6 F1 . 1.3654(18)
